data_4020449
loop_
_publ_author_name
'Pham, Tien Q.'
'Pyne, Stephen G.'
'Skelton, Brian W.'
'White, Allan H.'

_publ_section_title
;
 Synthesis of Carbocyclic Hydantocidins via Regioselective and
 Diastereoselective Phosphine-Catalyzed [3 + 2]-Cycloadditions
 to 5-Methylenehydantoins
;
_journal_coden_ASTM JOCEAH
_journal_issue 16
_journal_name_full 'Journal of Organic Chemistry'
_journal_page_first 6369
_journal_page_last 6377
_journal_paper_doi 10.1021/jo050827h
_journal_volume 70
_journal_year 2005
_chemical_formula_moiety 'C14 H18 N2 O8'
_chemical_formula_sum 'C14 H18 N2 O8'
_chemical_formula_weight 342.3
_space_group_crystal_system triclinic
_space_group_IT_number 2
_space_group_name_Hall '-P 1'
_space_group_name_H-M_alt 'P -1'
_cell_angle_alpha 85.164(4)
_cell_angle_beta 88.471(4)
_cell_angle_gamma 71.878(4)
_cell_formula_units_Z 2
_cell_length_a 7.9720(10)
_cell_length_b 8.1500(10)
_cell_length_c 12.401(2)
_cell_measurement_temperature 150(2)
_cell_volume 763.02(18)
_exptl_crystal_density_diffrn 1.49
_cod_database_code 4020449

loop_
_space_group_symop_id
_space_group_symop_operation_xyz
1 x,y,z
2 -x,-y,-z

loop_
_atom_site_label
_atom_site_fract_x
_atom_site_fract_y
_atom_site_fract_z
_atom_site_U_iso_or_equiv
_atom_site_adp_type
_atom_site_calc_flag
_atom_site_calc_attached_atom
_atom_site_occupancy
_atom_site_disorder_assembly
_atom_site_disorder_group
C1 .6775(2) .5638(2) .29796(13) .0192(10) Uani ? ? 1.00000 ? ?
N2 .6910(2) .73003(19) .25331(12) .0221(9) Uani ? ? 1.00000 ? ?
C3 .8214(2) .7742(2) .30049(13) .0217(10) Uani ? ? 1.00000 ? ?
O3 .87461(17) .89643(17) .27518(11) .0295(9) Uani ? ? 1.00000 ? ?
N4 .8876(2) .64863(19) .38652(12) .0217(9) Uani ? ? 1.00000 ? ?
C5 .8101(2) .5217(2) .39136(13) .0209(10) Uani ? ? 1.00000 ? ?
O5 .84029(17) .39509(16) .45620(10) .0277(9) Uani ? ? 1.00000 ? ?
C6 .7255(2) .4215(2) .21700(15) .0247(11) Uani ? ? 1.00000 ? ?
C7 .5960(2) .3173(2) .23964(13) .0214(10) Uani ? ? 1.00000 ? ?
C71 .5830(2) .2212(2) .14213(14) .0225(11) Uani ? ? 1.00000 ? ?
O71 .45514(17) .12972(16) .16474(10) .0243(8) Uani ? ? 1.00000 ? ?
C72 .3495(2) .1266(2) .08275(14) .0239(11) Uani ? ? 1.00000 ? ?
O72 .35890(18) .19168(18) -.00773(10) .0315(9) Uani ? ? 1.00000 ? ?
C73 .2209(3) .0340(3) .1189(2) .0343(14) Uani ? ? 1.00000 ? ?
C8 .4255(2) .4520(2) .27137(13) .0200(10) Uani ? ? 1.00000 ? ?
O81 .33895(15) .55740(15) .17610(9) .0226(8) Uani ? ? 1.00000 ? ?
C81 .1792(2) .5444(2) .15090(15) .0251(11) Uani ? ? 1.00000 ? ?
O82 .11527(18) .4430(2) .19683(13) .0390(11) Uani ? ? 1.00000 ? ?
C82 .0929(3) .6729(3) .06024(17) .0319(13) Uani ? ? 1.00000 ? ?
C9 .4909(2) .5644(2) .34117(13) .0200(10) Uani ? ? 1.00000 ? ?
O91 .36360(16) .73175(15) .34365(10) .0233(8) Uani ? ? 1.00000 ? ?
C91 .3817(2) .8233(2) .42718(14) .0249(11) Uani ? ? 1.00000 ? ?
O92 .50279(18) .77066(17) .49020(10) .0286(9) Uani ? ? 1.00000 ? ?
C92 .2366(3) .9906(3) .4285(2) .0366(15) Uani ? ? 1.00000 ? ?
H2 .655(3) .774(3) .1941(19) .029(6) Uiso ? ? 1.00000 ? ?
H4 .964(3) .652(3) .4270(19) .035(6) Uiso ? ? 1.00000 ? ?
H6a .844(3) .350(3) .2222(18) .037(6) Uiso ? ? 1.00000 ? ?
H6b .704(3) .483(3) .1434(19) .034(6) Uiso ? ? 1.00000 ? ?
H7 .633(3) .232(3) .2991(17) .024(5) Uiso ? ? 1.00000 ? ?
H71a .696(3) .136(2) .1286(15) .019(5) Uiso ? ? 1.00000 ? ?
H71b .545(3) .300(3) .0787(16) .023(5) Uiso ? ? 1.00000 ? ?
H73a .143(4) .098(4) .169(2) .057(8) Uiso ? ? 1.00000 ? ?
H73b .279(4) -.072(4) .157(2) .051(7) Uiso ? ? 1.00000 ? ?
H73c .159(3) .020(3) .057(2) .043(7) Uiso ? ? 1.00000 ? ?
H8 .341(3) .398(3) .3093(17) .028(5) Uiso ? ? 1.00000 ? ?
H82a .015(5) .775(5) .097(3) .088(11) Uiso ? ? 1.00000 ? ?
H82b .025(4) .628(4) .017(3) .080(10) Uiso ? ? 1.00000 ? ?
H82c .181(3) .716(3) .016(2) .043(7) Uiso ? ? 1.00000 ? ?
H9 .508(3) .505(2) .4154(16) .019(5) Uiso ? ? 1.00000 ? ?
H92a .134(3) .990(3) .389(2) .046(7) Uiso ? ? 1.00000 ? ?
H92b .278(5) 1.074(5) .400(3) .082(11) Uiso ? ? 1.00000 ? ?
H92c .202(4) 1.016(4) .500(3) .074(10) Uiso ? ? 1.00000 ? ?

loop_
_atom_site_aniso_label
_atom_site_aniso_U_11
_atom_site_aniso_U_22
_atom_site_aniso_U_33
_atom_site_aniso_U_12
_atom_site_aniso_U_13
_atom_site_aniso_U_23
C1 .0184(7) .0220(7) .0180(7) -.0073(6) -.0044(6) -.0007(6)
N2 .0238(7) .0246(7) .0186(7) -.0096(6) -.0067(5) .0043(5)
C3 .0214(8) .0227(8) .0212(8) -.0068(6) -.0023(6) -.0008(6)
O3 .0294(7) .0272(6) .0351(7) -.0143(5) -.0075(5) .0046(5)
N4 .0223(7) .0242(7) .0206(7) -.0102(6) -.0088(5) .0008(5)
C5 .0184(7) .0231(8) .0209(8) -.0058(6) -.0046(6) -.0020(6)
O5 .0293(7) .0269(6) .0293(6) -.0134(5) -.0123(5) .0072(5)
C6 .0196(8) .0312(9) .0257(9) -.0097(7) -.0005(6) -.0088(7)
C7 .0225(8) .0214(8) .0201(8) -.0063(6) -.0052(6) -.0016(6)
C71 .0245(8) .0232(8) .0213(8) -.0092(7) -.0032(6) -.0026(6)
O71 .0291(6) .0245(6) .0219(6) -.0120(5) -.0059(5) -.0003(5)
C72 .0241(8) .0207(8) .0258(8) -.0042(7) -.0069(7) -.0040(6)
O72 .0345(7) .0374(7) .0227(6) -.0117(6) -.0094(5) .0012(5)
C73 .0351(11) .0322(10) .0396(11) -.0171(9) -.0116(9) .0038(9)
C8 .0209(7) .0223(8) .0182(7) -.0087(6) -.0037(6) -.0003(6)
O81 .0205(6) .0270(6) .0213(6) -.0088(5) -.0056(4) .0004(5)
C81 .0198(8) .0265(8) .0292(9) -.0058(7) -.0030(7) -.0086(7)
O82 .0267(7) .0391(8) .0550(10) -.0172(6) -.0079(6) .0042(7)
C82 .0272(9) .0363(11) .0317(10) -.0090(8) -.0105(8) -.0004(8)
C9 .0198(7) .0226(8) .0180(7) -.0069(6) -.0028(6) -.0018(6)
O91 .0215(6) .0244(6) .0234(6) -.0050(5) -.0023(5) -.0054(5)
C91 .0264(9) .0274(9) .0237(8) -.0117(7) .0022(7) -.0060(7)
O92 .0330(7) .0326(7) .0234(6) -.0137(6) -.0040(5) -.0046(5)
C92 .0346(11) .0316(11) .0427(12) -.0058(9) -.0006(9) -.0140(9)

loop_
_geom_bond_atom_site_label_1
_geom_bond_atom_site_label_2
_geom_bond_site_symmetry_1
_geom_bond_site_symmetry_2
_geom_bond_distance
_geom_bond_publ_flag
C1 N2 . . 1.454(2) ?
C1 C5 . . 1.533(2) ?
C1 C6 . . 1.549(3) ?
C1 C9 . . 1.566(2) ?
N2 C3 . . 1.361(3) ?
N2 H2 . . .81(2) ?
C3 O3 . . 1.214(2) ?
C3 N4 . . 1.405(2) ?
N4 C5 . . 1.356(3) ?
N4 H4 . . .81(3) ?
C5 O5 . . 1.219(2) ?
C6 C7 . . 1.535(3) ?
C6 H6a . . .94(2) ?
C6 H6b . . 1.00(2) ?
C7 C71 . . 1.517(3) ?
C7 C8 . . 1.524(2) ?
C7 H7 . . .95(2) ?
C71 O71 . . 1.448(3) ?
C71 H71a . . .970(18) ?
C71 H71b . . .96(2) ?
O71 C72 . . 1.344(2) ?
C72 O72 . . 1.211(2) ?
C72 C73 . . 1.490(3) ?
C73 H73a . . .94(3) ?
C73 H73b . . .94(2) ?
C73 H73c . . .96(3) ?
C8 O81 . . 1.4537(19) ?
C8 C9 . . 1.522(3) ?
C8 H8 . . 1.00(2) ?
O81 C81 . . 1.357(2) ?
C81 O82 . . 1.198(3) ?
C81 C82 . . 1.493(3) ?
C82 H82a . . 1.01(3) ?
C82 H82b . . .94(4) ?
C82 H82c . . 1.01(3) ?
C9 O91 . . 1.4266(18) ?
C9 H9 . . .996(19) ?
O91 C91 . . 1.362(2) ?
C91 O92 . . 1.205(2) ?
C91 C92 . . 1.490(3) ?
C92 H92a . . .96(3) ?
C92 H92b . . .89(4) ?
C92 H92c . . .95(3) ?

loop_
_cod_changelog_entry_id
_cod_changelog_entry_author
_cod_changelog_entry_date
_cod_changelog_entry_text
1 'Vaitkus, Antanas' 2022-02-17T14:50:00+02:00 'Updated bibliographic information.'
